data_7103845
loop_
_publ_author_name
'Seeber, Georg'
'Pickering, Alexandra L.'
'Long, De-liang'
'Cronin, Leroy'

_publ_section_title
;
Controlling Dimensionality of Silver(I) Coordination Networks 
with Rigid Aliphatic Amino Ligands: From a 2D to a 3D Network 
of Unprecedented Topology Comprising Helical Channels
;
_journal_name_full 'Chemical communications (Cambridge, England)'
_journal_paper_doi 10.1039/b305188a
_journal_year 2003
_chemical_formula_moiety '(C6 H15 Ag N3 +), (N O3 -)'
_chemical_formula_sum 'C6 H15 Ag N4 O3'
_chemical_formula_weight 299.09
_chemical_name_systematic
;
?
;
_space_group_IT_number 14
_symmetry_cell_setting monoclinic
_symmetry_space_group_name_Hall '-P 2ybc'
_symmetry_space_group_name_H-M 'P 1 21/c 1'
_atom_sites_solution_hydrogens geom
_atom_sites_solution_primary direct
_atom_sites_solution_secondary difmap
_audit_creation_method SHELXL-97
_cell_angle_alpha 90.00
_cell_angle_beta 93.60(3)
_cell_angle_gamma 90.00
_cell_formula_units_Z 8
_cell_length_a 13.717(3)
_cell_length_b 8.9401(18)
_cell_length_c 16.635(3)
_cell_measurement_reflns_used 3773
_cell_measurement_temperature 293(2)
_cell_measurement_theta_max 70.8
_cell_measurement_theta_min 3.2
_cell_volume 2035.9(7)
_computing_cell_refinement Texray
_computing_data_collection Texray
_computing_data_reduction Texray
_computing_molecular_graphics 'WinGX (Farrugia, 1999)'
_computing_publication_material 'WinGX (Farrugia, 1999)'
_computing_structure_refinement 'SHELXL-97 (Sheldrick, 1997)'
_computing_structure_solution 'SHELXS-97 (Sheldrick, 1997)'
_diffrn_ambient_temperature 293(2)
_diffrn_measured_fraction_theta_full 0.965
_diffrn_measured_fraction_theta_max 0.965
_diffrn_measurement_device_type 'Bruker SMART AXS'
_diffrn_measurement_method Omega
_diffrn_radiation_monochromator graphite
_diffrn_radiation_source 'fine-focus sealed tube'
_diffrn_radiation_type CuK\a
_diffrn_radiation_wavelength 1.54178
_diffrn_reflns_av_R_equivalents 0.0466
_diffrn_reflns_av_sigmaI/netI 0.0719
_diffrn_reflns_limit_h_max 13
_diffrn_reflns_limit_h_min -16
_diffrn_reflns_limit_k_max 10
_diffrn_reflns_limit_k_min -5
_diffrn_reflns_limit_l_max 20
_diffrn_reflns_limit_l_min -20
_diffrn_reflns_number 8413
_diffrn_reflns_theta_full 70.76
_diffrn_reflns_theta_max 70.76
_diffrn_reflns_theta_min 3.23
_exptl_absorpt_coefficient_mu 15.857
_exptl_absorpt_correction_type none
_exptl_crystal_colour colourless
_exptl_crystal_density_diffrn 1.952
_exptl_crystal_density_method 'not measured'
_exptl_crystal_description plate
_exptl_crystal_F_000 1200
_exptl_crystal_size_max 0.2
_exptl_crystal_size_mid 0.2
_exptl_crystal_size_min 0.04
_refine_diff_density_max 1.659
_refine_diff_density_min -1.146
_refine_diff_density_rms 0.169
_refine_ls_extinction_method none
_refine_ls_goodness_of_fit_ref 1.035
_refine_ls_hydrogen_treatment mixed
_refine_ls_matrix_type full
_refine_ls_number_parameters 253
_refine_ls_number_reflns 3773
_refine_ls_number_restraints 0
_refine_ls_restrained_S_all 1.035
_refine_ls_R_factor_all 0.0662
_refine_ls_R_factor_gt 0.0579
_refine_ls_shift/su_max 0.001
_refine_ls_shift/su_mean 0.001
_refine_ls_structure_factor_coef Fsqd
_refine_ls_weighting_details 'calc w=1/[\s^2^(Fo^2^)+(0.0882P)^2^+5.7217P] where P=(Fo^2^+2Fc^2^)/3'
_refine_ls_weighting_scheme calc
_refine_ls_wR_factor_gt 0.1542
_refine_ls_wR_factor_ref 0.1606
_reflns_number_gt 3170
_reflns_number_total 3773
_reflns_threshold_expression >2sigma(I)
_cod_data_source_file b305188a.txt
_cod_data_source_block trans-tach-AgNO3
_cod_depositor_comments
;
The following automatic conversions were performed:
'_symmetry_cell_setting' value 'Monoclinic' changed to 'monoclinic'
according to '/home/saulius/struct/CIF-dictionaries/cif_core.dic'
dictionary named 'cif_core.dic' version 2.4.1 from
2010-06-29.

'_exptl_absorpt_correction_type' value 'None' changed to
'none' according to '/home/saulius/struct/CIF-dictionaries/cif_core.dic'
dictionary named 'cif_core.dic' version 2.4.1 from 2010-06-29.

Automatic conversion script
Id: cif_fix_enum 1527 2010-12-29 10:47:43Z saulius 
;
_cod_original_sg_symbol_H-M P21/c
_cod_database_code 7103845

loop_
_symmetry_equiv_pos_as_xyz
'x, y, z'
'-x, y+1/2, -z+1/2'
'-x, -y, -z'
'x, -y-1/2, z-1/2'

loop_
_atom_site_label
_atom_site_type_symbol
_atom_site_fract_x
_atom_site_fract_y
_atom_site_fract_z
_atom_site_U_iso_or_equiv
_atom_site_adp_type
_atom_site_occupancy
_atom_site_symmetry_multiplicity
_atom_site_calc_flag
_atom_site_refinement_flags
_atom_site_disorder_assembly
_atom_site_disorder_group
Ag1 Ag 0.63912(4) 0.32627(6) 0.56640(3) 0.0441(2) Uani 1 1 d . . .
Ag2 Ag 0.90361(4) -0.11652(6) 0.80017(3) 0.0453(2) Uani 1 1 d . . .
O1 O 0.9041(7) 0.3035(11) 0.4440(5) 0.096(3) Uani 1 1 d . . .
O2 O 1.0367(7) 0.2372(11) 0.4057(8) 0.125(4) Uani 1 1 d . . .
O3 O 0.9316(10) 0.0749(10) 0.4067(8) 0.141(5) Uani 1 1 d . . .
O4 O 0.4964(8) 0.6667(15) 0.7051(8) 0.134(4) Uani 1 1 d . . .
O5 O 0.5201(17) 0.8508(18) 0.6384(9) 0.239(11) Uani 1 1 d . . .
O6 O 0.6408(6) 0.7329(11) 0.6965(7) 0.106(3) Uani 1 1 d . . .
N1 N 0.6852(4) 0.3797(6) 0.4434(3) 0.0357(12) Uani 1 1 d . . .
H1A H 0.7453 0.3417 0.4386 0.043 Uiso 1 1 calc R . .
H1B H 0.6444 0.3326 0.4072 0.043 Uiso 1 1 calc R . .
N2 N 0.4941(5) 0.8413(7) 0.4428(4) 0.0460(15) Uani 1 1 d . . .
H2A H 0.4791 0.9209 0.4114 0.055 Uiso 1 1 calc R . .
H2B H 0.5020 0.8743 0.4940 0.055 Uiso 1 1 calc R . .
N3 N 0.8017(5) 0.8045(6) 0.3606(4) 0.0434(14) Uani 1 1 d . . .
H3A H 0.8327 0.8929 0.3576 0.052 Uiso 1 1 calc R . .
H3B H 0.7461 0.8118 0.3292 0.052 Uiso 1 1 calc R . .
N4 N 0.8200(4) -0.0579(6) 0.6859(3) 0.0382(13) Uani 1 1 d . . .
H4A H 0.8527 -0.0938 0.6448 0.046 Uiso 1 1 calc R . .
H4B H 0.7622 -0.1056 0.6849 0.046 Uiso 1 1 calc R . .
N5 N 1.0320(4) -0.0809(7) 0.8846(4) 0.0401(13) Uani 1 1 d . . .
H5A H 1.0426 0.0182 0.8891 0.048 Uiso 1 1 calc R . .
H5B H 1.0175 -0.1147 0.9334 0.048 Uiso 1 1 calc R . .
N6 N 0.6597(5) 0.3856(7) 0.6972(4) 0.0433(14) Uani 1 1 d . . .
H6A H 0.6537 0.4856 0.7010 0.052 Uiso 1 1 calc R . .
H6B H 0.6096 0.3452 0.7220 0.052 Uiso 1 1 calc R . .
N7 N 0.9514(5) 0.2005(7) 0.4199(4) 0.0462(15) Uani 1 1 d . . .
N8 N 0.5533(7) 0.7615(9) 0.6787(4) 0.0608(19) Uani 1 1 d . . .
C1 C 0.6872(5) 0.5410(7) 0.4221(4) 0.0347(14) Uani 1 1 d . . .
H1 H 0.6953 0.5505 0.3642 0.042 Uiso 1 1 calc R . .
C2 C 0.5921(5) 0.6132(7) 0.4412(5) 0.0393(15) Uani 1 1 d . . .
H2C H 0.5830 0.6021 0.4982 0.047 Uiso 1 1 calc R . .
H2D H 0.5386 0.5620 0.4117 0.047 Uiso 1 1 calc R . .
C3 C 0.5888(5) 0.7792(7) 0.4194(4) 0.0338(14) Uani 1 1 d . . .
H3 H 0.5920 0.7891 0.3609 0.041 Uiso 1 1 calc R . .
C4 C 0.6768(6) 0.8606(7) 0.4611(5) 0.0410(16) Uani 1 1 d . . .
H4C H 0.6778 0.9631 0.4420 0.049 Uiso 1 1 calc R . .
H4D H 0.6692 0.8631 0.5187 0.049 Uiso 1 1 calc R . .
C5 C 0.7737(5) 0.7862(8) 0.4456(4) 0.0407(15) Uani 1 1 d . . .
H5 H 0.8245 0.8339 0.4809 0.049 Uiso 1 1 calc R . .
C6 C 0.7711(5) 0.6198(8) 0.4677(4) 0.0380(15) Uani 1 1 d . . .
H6C H 0.8322 0.5731 0.4553 0.046 Uiso 1 1 calc R . .
H6D H 0.7642 0.6096 0.5252 0.046 Uiso 1 1 calc R . .
C7 C 0.8011(5) 0.1028(7) 0.6712(4) 0.0321(13) Uani 1 1 d . . .
H7 H 0.7519 0.1134 0.6262 0.039 Uiso 1 1 calc R . .
C8 C 0.8935(5) 0.1810(7) 0.6500(4) 0.0336(14) Uani 1 1 d . . .
H8A H 0.9168 0.1372 0.6014 0.040 Uiso 1 1 calc R . .
H8B H 0.9435 0.1668 0.6932 0.040 Uiso 1 1 calc R . .
C9 C 0.8759(5) 0.3471(7) 0.6369(4) 0.0342(14) Uani 1 1 d . . .
H9 H 0.8267 0.3602 0.5922 0.041 Uiso 1 1 calc R . .
C10 C 0.8391(5) 0.4197(8) 0.7115(4) 0.0389(15) Uani 1 1 d . . .
H10A H 0.8225 0.5230 0.6991 0.047 Uiso 1 1 calc R . .
H10B H 0.8915 0.4201 0.7534 0.047 Uiso 1 1 calc R . .
C11 C 0.7502(5) 0.3431(8) 0.7440(4) 0.0383(15) Uani 1 1 d . . .
H11 H 0.7446 0.3776 0.7994 0.046 Uiso 1 1 calc R . .
C12 C 0.7618(5) 0.1720(7) 0.7464(4) 0.0368(15) Uani 1 1 d . . .
H12A H 0.8055 0.1459 0.7924 0.044 Uiso 1 1 calc R . .
H12B H 0.6987 0.1277 0.7548 0.044 Uiso 1 1 calc R . .

loop_
_atom_site_aniso_label
_atom_site_aniso_U_11
_atom_site_aniso_U_22
_atom_site_aniso_U_33
_atom_site_aniso_U_23
_atom_site_aniso_U_13
_atom_site_aniso_U_12
Ag1 0.0421(3) 0.0451(3) 0.0452(3) 0.0105(2) 0.0035(2) 0.0088(2)
Ag2 0.0434(3) 0.0437(3) 0.0483(3) 0.0004(2) -0.0017(2) 0.0121(2)
O1 0.108(6) 0.099(6) 0.085(5) 0.002(5) 0.033(5) 0.035(5)
O2 0.085(6) 0.072(6) 0.219(12) 0.008(7) 0.024(7) 0.011(5)
O3 0.206(12) 0.057(5) 0.151(10) 0.000(6) -0.064(9) -0.043(7)
O4 0.096(7) 0.137(10) 0.171(11) -0.026(8) 0.035(7) -0.024(7)
O5 0.43(3) 0.160(13) 0.131(11) 0.075(10) 0.044(14) 0.184(17)
O6 0.070(5) 0.087(6) 0.160(9) -0.007(6) 0.008(5) -0.015(5)
N1 0.044(3) 0.024(3) 0.040(3) 0.000(2) 0.011(2) 0.003(2)
N2 0.043(3) 0.031(3) 0.065(4) -0.005(3) 0.010(3) 0.007(3)
N3 0.058(4) 0.025(3) 0.049(3) 0.004(2) 0.012(3) -0.003(3)
N4 0.043(3) 0.030(3) 0.041(3) 0.001(2) 0.000(2) 0.001(2)
N5 0.042(3) 0.036(3) 0.042(3) -0.009(3) 0.003(2) 0.008(3)
N6 0.043(3) 0.045(3) 0.044(3) 0.000(3) 0.010(3) 0.009(3)
N7 0.054(4) 0.037(3) 0.047(4) -0.010(3) -0.006(3) 0.002(3)
N8 0.082(6) 0.055(4) 0.047(4) 0.001(3) 0.014(4) 0.018(4)
C1 0.045(4) 0.023(3) 0.037(3) 0.007(3) 0.004(3) 0.002(3)
C2 0.046(4) 0.027(3) 0.045(4) -0.004(3) 0.002(3) -0.001(3)
C3 0.031(3) 0.026(3) 0.045(4) -0.003(3) 0.004(3) 0.002(3)
C4 0.053(4) 0.024(3) 0.046(4) -0.005(3) 0.006(3) -0.004(3)
C5 0.042(4) 0.037(3) 0.043(4) 0.006(3) 0.000(3) -0.007(3)
C6 0.034(4) 0.040(4) 0.039(4) 0.006(3) -0.001(3) 0.003(3)
C7 0.037(3) 0.031(3) 0.028(3) 0.002(2) 0.002(2) 0.003(3)
C8 0.036(3) 0.026(3) 0.039(3) 0.001(3) 0.006(3) 0.003(3)
C9 0.040(4) 0.028(3) 0.034(3) 0.007(3) -0.002(3) -0.006(3)
C10 0.045(4) 0.028(3) 0.044(4) 0.001(3) 0.001(3) -0.004(3)
C11 0.045(4) 0.036(3) 0.034(3) -0.001(3) 0.008(3) 0.006(3)
C12 0.049(4) 0.034(3) 0.028(3) 0.004(3) 0.007(3) 0.000(3)

loop_
_atom_type_symbol
_atom_type_description
_atom_type_scat_dispersion_real
_atom_type_scat_dispersion_imag
_atom_type_scat_source
C C 0.0181 0.0091 'International Tables Vol C Tables 4.2.6.8 and 6.1.1.4'
N N 0.0311 0.0180 'International Tables Vol C Tables 4.2.6.8 and 6.1.1.4'
O O 0.0492 0.0322 'International Tables Vol C Tables 4.2.6.8 and 6.1.1.4'
Ag Ag 0.1306 4.2820 'International Tables Vol C Tables 4.2.6.8 and 6.1.1.4'
H H 0.0000 0.0000 'International Tables Vol C Tables 4.2.6.8 and 6.1.1.4'

loop_
_geom_angle_atom_site_label_1
_geom_angle_atom_site_label_2
_geom_angle_atom_site_label_3
_geom_angle
_geom_angle_site_symmetry_1
_geom_angle_site_symmetry_3
_geom_angle_publ_flag
N1 Ag1 N6 144.5(2) . . ?
N1 Ag1 N2 109.8(2) . 3_666 ?
N6 Ag1 N2 105.3(2) . 3_666 ?
N5 Ag2 N4 149.3(2) . . ?
N5 Ag2 N3 107.0(2) . 4_566 ?
N4 Ag2 N3 103.7(2) . 4_566 ?
C1 N1 Ag1 115.9(4) . . ?
C3 N2 Ag1 115.5(4) . 3_666 ?
C5 N3 Ag2 120.1(4) . 4_565 ?
C7 N4 Ag2 116.6(4) . . ?
C9 N5 Ag2 116.3(4) 2_746 . ?
C11 N6 Ag1 120.2(4) . . ?
O3 N7 O1 131.9(11) . . ?
O3 N7 O2 115.1(11) . . ?
O1 N7 O2 113.0(9) . . ?
O5 N8 O6 129.7(16) . . ?
O5 N8 O4 117.0(16) . . ?
O6 N8 O4 113.0(10) . . ?
N1 C1 C2 109.6(5) . . ?
N1 C1 C6 110.9(5) . . ?
C2 C1 C6 109.6(6) . . ?
C1 C2 C3 112.3(6) . . ?
N2 C3 C2 108.3(6) . . ?
N2 C3 C4 112.2(6) . . ?
C2 C3 C4 110.0(6) . . ?
C5 C4 C3 112.7(6) . . ?
N3 C5 C4 113.0(6) . . ?
N3 C5 C6 110.1(6) . . ?
C4 C5 C6 110.4(6) . . ?
C1 C6 C5 111.1(6) . . ?
N4 C7 C8 110.3(5) . . ?
N4 C7 C12 109.0(5) . . ?
C8 C7 C12 110.4(6) . . ?
C7 C8 C9 111.0(5) . . ?
N5 C9 C10 110.2(5) 2_756 . ?
N5 C9 C8 109.2(6) 2_756 . ?
C10 C9 C8 111.1(5) . . ?
C9 C10 C11 114.3(6) . . ?
N6 C11 C10 111.3(6) . . ?
N6 C11 C12 110.7(6) . . ?
C10 C11 C12 111.8(6) . . ?
C7 C12 C11 115.1(5) . . ?

loop_
_geom_bond_atom_site_label_1
_geom_bond_atom_site_label_2
_geom_bond_distance
_geom_bond_site_symmetry_2
_geom_bond_publ_flag
Ag1 N1 2.230(6) . ?
Ag1 N6 2.241(6) . ?
Ag1 N2 2.361(6) 3_666 ?
Ag2 N5 2.206(6) . ?
Ag2 N4 2.220(6) . ?
Ag2 N3 2.442(6) 4_566 ?
O1 N7 1.210(10) . ?
O2 N7 1.252(11) . ?
O3 N7 1.173(11) . ?
O4 N8 1.251(14) . ?
O5 N8 1.120(12) . ?
O6 N8 1.244(12) . ?
N1 C1 1.486(8) . ?
N2 C3 1.487(8) . ?
N2 Ag1 2.361(6) 3_666 ?
N3 C5 1.497(9) . ?
N3 Ag2 2.442(6) 4_565 ?
N4 C7 1.478(8) . ?
N5 C9 1.482(8) 2_746 ?
N6 C11 1.472(10) . ?
C1 C2 1.507(10) . ?
C1 C6 1.513(10) . ?
C2 C3 1.527(9) . ?
C3 C4 1.538(10) . ?
C4 C5 1.523(10) . ?
C5 C6 1.534(10) . ?
C7 C8 1.508(9) . ?
C7 C12 1.525(9) . ?
C8 C9 1.518(9) . ?
C9 N5 1.482(8) 2_756 ?
C9 C10 1.514(10) . ?
C10 C11 1.527(10) . ?
C11 C12 1.539(9) . ?
